data_2223644
loop_
_publ_author_name
'Umadevi, M.'
'Sureshbabu, R.'
'Mohanakrishnan, A. K.'
'Chakkaravarthi, G.'
'Manivannan, V.'

_publ_section_title
;
 Diethyl
 3,4-bis(2,5-dimethoxybenzyl)thieno[2,3-<i>b</i>]thiophene-2,5-dicarboxylate
;
_journal_coeditor_code BT5095
_journal_issue 11
_journal_name_full 'Acta Crystallographica Section E'
_journal_page_first o2790
_journal_paper_doi 10.1107/S1600536809042214
_journal_volume 65
_journal_year 2009
_chemical_formula_iupac 'C30 H32 O8 S2'
_chemical_formula_moiety 'C30 H32 O8 S2'
_chemical_formula_sum 'C30 H32 O8 S2'
_chemical_formula_weight 584.68
_chemical_name_systematic
;
Diethyl
3,4-bis(2,5-dimethoxybenzyl)thieno[2,3-<i>b</i>]thiophene-2,5-dicarboxylate
;
_space_group_IT_number 2
_symmetry_cell_setting triclinic
_symmetry_space_group_name_Hall '-P 1'
_symmetry_space_group_name_H-M 'P -1'
_atom_sites_solution_hydrogens geom
_atom_sites_solution_primary direct
_atom_sites_solution_secondary difmap
_audit_creation_method SHELXL-97
_cell_angle_alpha 82.610(2)
_cell_angle_beta 89.490(2)
_cell_angle_gamma 64.9830(10)
_cell_formula_units_Z 2
_cell_length_a 9.9439(3)
_cell_length_b 10.8163(3)
_cell_length_c 14.7536(5)
_cell_measurement_reflns_used 7622
_cell_measurement_temperature 295(2)
_cell_measurement_theta_max 32.57
_cell_measurement_theta_min 2.34
_cell_volume 1424.19(8)
_computing_cell_refinement 'SAINT (Bruker, 2004)'
_computing_data_collection 'APEX2 (Bruker, 2004)'
_computing_data_reduction 'SAINT (Bruker, 2004)'
_computing_molecular_graphics 'PLATON (Spek, 2009)'
_computing_publication_material 'SHELXL97  (Sheldrick, 2008)'
_computing_structure_refinement 'SHELXL97 (Sheldrick, 2008)'
_computing_structure_solution 'SHELXS97 (Sheldrick, 2008)'
_diffrn_ambient_temperature 295(2)
_diffrn_measured_fraction_theta_full 0.994
_diffrn_measured_fraction_theta_max 0.994
_diffrn_measurement_device_type 'Bruker Kappa APEX2 CCD'
_diffrn_measurement_method '\w and \f'
_diffrn_radiation_monochromator graphite
_diffrn_radiation_source 'fine-focus sealed tube'
_diffrn_radiation_type MoK\a
_diffrn_radiation_wavelength 0.71073
_diffrn_reflns_av_R_equivalents 0.0276
_diffrn_reflns_av_sigmaI/netI 0.0355
_diffrn_reflns_limit_h_max 13
_diffrn_reflns_limit_h_min -15
_diffrn_reflns_limit_k_max 16
_diffrn_reflns_limit_k_min -16
_diffrn_reflns_limit_l_max 22
_diffrn_reflns_limit_l_min -22
_diffrn_reflns_number 40341
_diffrn_reflns_theta_full 33.58
_diffrn_reflns_theta_max 33.58
_diffrn_reflns_theta_min 1.39
_diffrn_standards_interval_count 0
_diffrn_standards_interval_time 0
_exptl_absorpt_coefficient_mu 0.237
_exptl_absorpt_correction_T_max 0.9586
_exptl_absorpt_correction_T_min 0.9453
_exptl_absorpt_correction_type multi-scan
_exptl_absorpt_process_details '(SADABS; Sheldrick, 1996)'
_exptl_crystal_colour colourless
_exptl_crystal_density_diffrn 1.363
_exptl_crystal_density_method 'not measured'
_exptl_crystal_description block
_exptl_crystal_F_000 616
_exptl_crystal_size_max 0.24
_exptl_crystal_size_mid 0.20
_exptl_crystal_size_min 0.18
_refine_diff_density_max 0.378
_refine_diff_density_min -0.212
_refine_ls_extinction_method none
_refine_ls_goodness_of_fit_ref 1.015
_refine_ls_hydrogen_treatment constr
_refine_ls_matrix_type full
_refine_ls_number_parameters 367
_refine_ls_number_reflns 11207
_refine_ls_number_restraints 0
_refine_ls_restrained_S_all 1.015
_refine_ls_R_factor_all 0.0773
_refine_ls_R_factor_gt 0.0451
_refine_ls_shift/su_max 0.000
_refine_ls_shift/su_mean 0.000
_refine_ls_structure_factor_coef Fsqd
_refine_ls_weighting_details 'calc w=1/[\s^2^(Fo^2^)+(0.0618P)^2^+0.2259P] where P=(Fo^2^+2Fc^2^)/3'
_refine_ls_weighting_scheme calc
_refine_ls_wR_factor_gt 0.1118
_refine_ls_wR_factor_ref 0.1300
_reflns_number_gt 7512
_reflns_number_total 11207
_reflns_threshold_expression I>2\s(I)
_cod_data_source_file bt5095.cif
_cod_data_source_block I
_cod_depositor_comments
;
The following automatic conversions were performed:
'_symmetry_cell_setting' value 'Triclinic' changed to 'triclinic'
according to '/home/saulius/struct/CIF-dictionaries/cif_core.dic'
dictionary named 'cif_core.dic' version 2.4.1 from
2010-06-29.

'_geom_hbond_publ_flag' value 'Y' changed to 'y' according to
'/home/saulius/struct/CIF-dictionaries/cif_core.dic' dictionary named
'cif_core.dic' version 2.4.1 from 2010-06-29 (4 times).

Automatic conversion script
Id: cif_fix_enum 1527 2010-12-29 10:47:43Z saulius 

The following automatic conversions were performed:

'_symmetry_cell_setting' value 'Triclinic' changed to 'triclinic'
according to /home/saulius/struct/CIF-dictionaries/cif_core.dic
dictionary named 'cif_core.dic' version 2.4.1 from
2010-06-29.

'_geom_hbond_publ_flag' value 'Y' changed to 'y'
according to /home/saulius/struct/CIF-dictionaries/cif_core.dic
dictionary named 'cif_core.dic' version 2.4.1 from 2010-06-29 (4
times).

Automatic conversion script
Id: cif_fix_values 1715 2011-07-08 13:25:40Z adriana 
;
_cod_original_cell_volume 1424.20(8)
_cod_database_code 2223644
_cod_database_fobs_code 2223644

loop_
_symmetry_equiv_pos_as_xyz
'x, y, z'
'-x, -y, -z'

loop_
_atom_site_type_symbol
_atom_site_label
_atom_site_fract_x
_atom_site_fract_y
_atom_site_fract_z
_atom_site_U_iso_or_equiv
_atom_site_adp_type
_atom_site_calc_flag
_atom_site_refinement_flags
_atom_site_occupancy
_atom_site_disorder_assembly
_atom_site_disorder_group
C C1 0.33884(12) 0.45771(12) 0.29435(9) 0.0319(2) Uani d . 1 . .
C C2 0.45021(11) 0.29918(12) 0.43341(9) 0.0311(2) Uani d . 1 . .
C C3 0.50197(11) 0.23469(11) 0.35827(8) 0.0279(2) Uani d . 1 . .
C C4 0.43974(11) 0.32916(11) 0.27586(8) 0.0279(2) Uani d . 1 . .
C C5 0.45557(11) 0.32473(11) 0.17974(8) 0.0281(2) Uani d . 1 . .
C C6 0.36170(13) 0.44795(12) 0.13047(9) 0.0325(2) Uani d . 1 . .
C C7 0.48843(12) 0.24180(13) 0.53018(9) 0.0352(3) Uani d . 1 . .
C C8 0.4489(2) 0.30018(16) 0.68064(10) 0.0521(4) Uani d . 1 . .
H H8A 0.5547 0.2632 0.6956 0.062 Uiso calc R 1 . .
H H8B 0.4148 0.2303 0.7021 0.062 Uiso calc R 1 . .
C C9 0.3674(2) 0.42647(18) 0.72430(12) 0.0566(4) Uani d . 1 . .
H H9A 0.3969 0.4971 0.6991 0.085 Uiso calc R 1 . .
H H9B 0.3904 0.4057 0.7891 0.085 Uiso calc R 1 . .
H H9C 0.2625 0.4580 0.7128 0.085 Uiso calc R 1 . .
C C10 0.33664(14) 0.48317(12) 0.03113(9) 0.0363(3) Uani d . 1 . .
C C11 0.17568(19) 0.64930(15) -0.08706(10) 0.0504(4) Uani d . 1 . .
H H11A 0.2622 0.6182 -0.1238 0.060 Uiso calc R 1 . .
H H11B 0.1266 0.7491 -0.0991 0.060 Uiso calc R 1 . .
C C12 0.07259(19) 0.5918(2) -0.11375(13) 0.0612(4) Uani d . 1 . .
H H12A 0.1226 0.4930 -0.1047 0.092 Uiso calc R 1 . .
H H12B 0.0408 0.6239 -0.1770 0.092 Uiso calc R 1 . .
H H12C -0.0124 0.6213 -0.0768 0.092 Uiso calc R 1 . .
C C13 0.60622(11) 0.08518(11) 0.36206(9) 0.0307(2) Uani d . 1 . .
H H13A 0.5851 0.0515 0.3086 0.037 Uiso calc R 1 . .
H H13B 0.5867 0.0342 0.4156 0.037 Uiso calc R 1 . .
C C14 0.76908(11) 0.05525(12) 0.36583(8) 0.0309(2) Uani d . 1 . .
C C15 0.81823(12) 0.15692(13) 0.35845(10) 0.0371(3) Uani d . 1 . .
H H15 0.7493 0.2487 0.3492 0.045 Uiso calc R 1 . .
C C16 0.96928(13) 0.12566(15) 0.36447(10) 0.0424(3) Uani d . 1 . .
C C17 1.07178(14) -0.00949(16) 0.37866(12) 0.0522(4) Uani d . 1 . .
H H17 1.1727 -0.0313 0.3835 0.063 Uiso calc R 1 . .
C C18 1.02365(14) -0.11288(15) 0.38571(12) 0.0520(4) Uani d . 1 . .
H H18 1.0930 -0.2045 0.3950 0.062 Uiso calc R 1 . .
C C19 0.87411(13) -0.08212(13) 0.37913(10) 0.0389(3) Uani d . 1 . .
C C20 1.15560(18) 0.2084(2) 0.36269(15) 0.0663(5) Uani d . 1 . .
H H20A 1.1985 0.1574 0.4214 0.099 Uiso calc R 1 . .
H H20B 1.1659 0.2933 0.3551 0.099 Uiso calc R 1 . .
H H20C 1.2059 0.1550 0.3154 0.099 Uiso calc R 1 . .
C C21 0.92037(18) -0.31882(15) 0.40392(16) 0.0665(5) Uani d . 1 . .
H H21A 0.9815 -0.3431 0.3525 0.100 Uiso calc R 1 . .
H H21B 0.8675 -0.3755 0.4136 0.100 Uiso calc R 1 . .
H H21C 0.9818 -0.3329 0.4576 0.100 Uiso calc R 1 . .
C C22 0.56168(12) 0.20106(11) 0.13954(9) 0.0306(2) Uani d . 1 . .
H H22A 0.6533 0.1583 0.1773 0.037 Uiso calc R 1 . .
H H22B 0.5850 0.2314 0.0791 0.037 Uiso calc R 1 . .
C C23 0.50319(12) 0.09487(11) 0.13174(8) 0.0284(2) Uani d . 1 . .
C C24 0.60272(12) -0.03646(11) 0.11506(8) 0.0303(2) Uani d . 1 . .
C C25 0.55198(14) -0.13381(12) 0.10341(9) 0.0347(3) Uani d . 1 . .
H H25 0.6187 -0.2204 0.0913 0.042 Uiso calc R 1 . .
C C26 0.40264(14) -0.10439(13) 0.10943(9) 0.0365(3) Uani d . 1 . .
H H26 0.3693 -0.1709 0.1016 0.044 Uiso calc R 1 . .
C C27 0.30409(13) 0.02372(13) 0.12702(10) 0.0368(3) Uani d . 1 . .
C C28 0.35525(13) 0.12273(12) 0.13736(9) 0.0341(3) Uani d . 1 . .
H H28 0.2879 0.2098 0.1483 0.041 Uiso calc R 1 . .
C C29 0.85392(16) -0.19303(15) 0.10302(15) 0.0629(5) Uani d . 1 . .
H H29A 0.8512 -0.2543 0.1555 0.094 Uiso calc R 1 . .
H H29B 0.9515 -0.1954 0.1000 0.094 Uiso calc R 1 . .
H H29C 0.8306 -0.2214 0.0485 0.094 Uiso calc R 1 . .
C C30 0.09936(18) -0.03504(18) 0.13132(16) 0.0695(6) Uani d . 1 . .
H H30A 0.1141 -0.0652 0.0721 0.104 Uiso calc R 1 . .
H H30B -0.0048 0.0039 0.1422 0.104 Uiso calc R 1 . .
H H30C 0.1515 -0.1122 0.1774 0.104 Uiso calc R 1 . .
O O1 0.41917(11) 0.34007(10) 0.58310(7) 0.0441(2) Uani d . 1 . .
O O2 0.57034(11) 0.12509(10) 0.55927(7) 0.0472(2) Uani d . 1 . .
O O3 0.22256(12) 0.60698(10) 0.00899(7) 0.0478(2) Uani d . 1 . .
O O4 0.40665(12) 0.41188(10) -0.02441(7) 0.0465(2) Uani d . 1 . .
O O5 1.00283(11) 0.23685(12) 0.35686(9) 0.0599(3) Uani d . 1 . .
O O6 0.81740(10) -0.17839(10) 0.38624(9) 0.0527(3) Uani d . 1 . .
O O7 0.74872(9) -0.05753(9) 0.11046(7) 0.0422(2) Uani d . 1 . .
O O8 0.15417(11) 0.06544(10) 0.13456(9) 0.0567(3) Uani d . 1 . .
S S1 0.25637(3) 0.57151(3) 0.19869(2) 0.03757(9) Uani d . 1 . .
S S2 0.32384(3) 0.47150(3) 0.40793(2) 0.03599(8) Uani d . 1 . .

loop_
_atom_site_aniso_label
_atom_site_aniso_U_11
_atom_site_aniso_U_22
_atom_site_aniso_U_33
_atom_site_aniso_U_12
_atom_site_aniso_U_13
_atom_site_aniso_U_23
C1 0.0286(5) 0.0222(5) 0.0380(6) -0.0045(4) -0.0017(4) -0.0035(5)
C2 0.0230(4) 0.0262(5) 0.0381(6) -0.0055(4) -0.0013(4) -0.0014(5)
C3 0.0186(4) 0.0217(5) 0.0395(6) -0.0059(4) -0.0011(4) -0.0009(4)
C4 0.0219(4) 0.0202(5) 0.0391(6) -0.0061(4) -0.0003(4) -0.0049(4)
C5 0.0260(5) 0.0193(5) 0.0389(6) -0.0090(4) 0.0005(4) -0.0058(4)
C6 0.0346(5) 0.0215(5) 0.0380(6) -0.0082(4) -0.0005(5) -0.0058(5)
C7 0.0258(5) 0.0351(6) 0.0410(7) -0.0103(4) -0.0003(4) -0.0022(5)
C8 0.0692(10) 0.0439(8) 0.0348(7) -0.0176(7) -0.0034(7) 0.0002(6)
C9 0.0710(10) 0.0516(9) 0.0457(9) -0.0236(8) 0.0054(7) -0.0103(7)
C10 0.0423(6) 0.0236(5) 0.0406(7) -0.0119(5) -0.0031(5) -0.0032(5)
C11 0.0619(9) 0.0350(7) 0.0397(8) -0.0092(6) -0.0058(6) 0.0049(6)
C12 0.0542(9) 0.0628(11) 0.0544(10) -0.0139(8) -0.0071(7) -0.0045(8)
C13 0.0217(4) 0.0215(5) 0.0438(7) -0.0053(4) -0.0014(4) -0.0009(5)
C14 0.0207(4) 0.0281(5) 0.0375(6) -0.0051(4) -0.0006(4) -0.0011(5)
C15 0.0253(5) 0.0309(6) 0.0500(8) -0.0089(4) -0.0035(5) 0.0016(5)
C16 0.0282(5) 0.0422(7) 0.0562(9) -0.0161(5) -0.0016(5) 0.0002(6)
C17 0.0221(5) 0.0527(9) 0.0744(11) -0.0104(5) -0.0014(6) -0.0026(8)
C18 0.0233(5) 0.0375(7) 0.0813(11) -0.0014(5) -0.0018(6) -0.0013(7)
C19 0.0250(5) 0.0287(6) 0.0546(8) -0.0041(4) -0.0006(5) -0.0021(6)
C20 0.0417(8) 0.0801(13) 0.0891(14) -0.0394(9) 0.0021(8) -0.0048(10)
C21 0.0420(8) 0.0258(7) 0.1165(17) -0.0014(6) 0.0003(9) -0.0035(8)
C22 0.0275(5) 0.0214(5) 0.0413(7) -0.0080(4) 0.0039(4) -0.0080(5)
C23 0.0305(5) 0.0195(5) 0.0325(6) -0.0079(4) -0.0004(4) -0.0040(4)
C24 0.0312(5) 0.0224(5) 0.0333(6) -0.0074(4) -0.0010(4) -0.0040(4)
C25 0.0398(6) 0.0213(5) 0.0392(7) -0.0086(4) -0.0008(5) -0.0066(5)
C26 0.0436(6) 0.0259(6) 0.0423(7) -0.0169(5) -0.0042(5) -0.0041(5)
C27 0.0325(5) 0.0290(6) 0.0489(8) -0.0136(5) -0.0018(5) -0.0029(5)
C28 0.0318(5) 0.0234(5) 0.0454(7) -0.0095(4) 0.0026(5) -0.0070(5)
C29 0.0359(7) 0.0305(7) 0.1111(16) -0.0009(6) 0.0019(8) -0.0191(8)
C30 0.0446(8) 0.0443(9) 0.1278(18) -0.0277(7) -0.0021(9) -0.0076(10)
O1 0.0496(5) 0.0361(5) 0.0352(5) -0.0082(4) -0.0011(4) -0.0010(4)
O2 0.0403(5) 0.0374(5) 0.0461(6) -0.0019(4) -0.0060(4) 0.0038(4)
O3 0.0566(6) 0.0305(5) 0.0384(5) -0.0021(4) -0.0070(4) -0.0016(4)
O4 0.0572(6) 0.0320(5) 0.0414(5) -0.0092(4) 0.0003(4) -0.0094(4)
O5 0.0373(5) 0.0541(7) 0.0934(9) -0.0274(5) -0.0039(5) 0.0010(6)
O6 0.0291(4) 0.0249(4) 0.0941(9) -0.0031(3) -0.0010(5) -0.0033(5)
O7 0.0295(4) 0.0246(4) 0.0677(7) -0.0052(3) 0.0021(4) -0.0119(4)
O8 0.0339(5) 0.0339(5) 0.1055(10) -0.0176(4) 0.0040(5) -0.0095(6)
S1 0.03985(16) 0.02006(14) 0.03953(18) 0.00000(11) -0.00335(12) -0.00368(12)
S2 0.03251(14) 0.02638(15) 0.03817(17) -0.00160(11) 0.00029(11) -0.00594(12)

loop_
_atom_type_symbol
_atom_type_description
_atom_type_scat_dispersion_real
_atom_type_scat_dispersion_imag
_atom_type_scat_source
C C 0.0033 0.0016 'International Tables Vol C Tables 4.2.6.8 and 6.1.1.4'
H H 0.0000 0.0000 'International Tables Vol C Tables 4.2.6.8 and 6.1.1.4'
O O 0.0106 0.0060 'International Tables Vol C Tables 4.2.6.8 and 6.1.1.4'
S S 0.1246 0.1234 'International Tables Vol C Tables 4.2.6.8 and 6.1.1.4'

loop_
_geom_angle_atom_site_label_1
_geom_angle_atom_site_label_2
_geom_angle_atom_site_label_3
_geom_angle_site_symmetry_1
_geom_angle_site_symmetry_3
_geom_angle
_geom_angle_publ_flag
C4 C1 S2 . . 113.79(9) ?
C4 C1 S1 . . 113.60(10) ?
S2 C1 S1 . . 132.60(7) ?
C3 C2 C7 . . 128.19(11) ?
C3 C2 S2 . . 114.17(9) ?
C7 C2 S2 . . 117.65(9) ?
C2 C3 C4 . . 110.44(10) ?
C2 C3 C13 . . 124.37(11) ?
C4 C3 C13 . . 125.17(11) ?
C1 C4 C5 . . 111.91(10) ?
C1 C4 C3 . . 111.79(11) ?
C5 C4 C3 . . 136.30(10) ?
C6 C5 C4 . . 110.87(10) ?
C6 C5 C22 . . 125.33(11) ?
C4 C5 C22 . . 123.80(10) ?
C5 C6 C10 . . 128.19(11) ?
C5 C6 S1 . . 113.52(10) ?
C10 C6 S1 . . 118.23(9) ?
O2 C7 O1 . . 123.98(13) ?
O2 C7 C2 . . 126.05(13) ?
O1 C7 C2 . . 109.97(10) ?
O1 C8 C9 . . 106.89(12) ?
O1 C8 H8A . . 110.3 ?
C9 C8 H8A . . 110.3 ?
O1 C8 H8B . . 110.3 ?
C9 C8 H8B . . 110.3 ?
H8A C8 H8B . . 108.6 ?
C8 C9 H9A . . 109.5 ?
C8 C9 H9B . . 109.5 ?
H9A C9 H9B . . 109.5 ?
C8 C9 H9C . . 109.5 ?
H9A C9 H9C . . 109.5 ?
H9B C9 H9C . . 109.5 ?
O4 C10 O3 . . 123.61(13) ?
O4 C10 C6 . . 125.62(12) ?
O3 C10 C6 . . 110.77(11) ?
O3 C11 C12 . . 111.27(13) ?
O3 C11 H11A . . 109.4 ?
C12 C11 H11A . . 109.4 ?
O3 C11 H11B . . 109.4 ?
C12 C11 H11B . . 109.4 ?
H11A C11 H11B . . 108.0 ?
C11 C12 H12A . . 109.5 ?
C11 C12 H12B . . 109.5 ?
H12A C12 H12B . . 109.5 ?
C11 C12 H12C . . 109.5 ?
H12A C12 H12C . . 109.5 ?
H12B C12 H12C . . 109.5 ?
C3 C13 C14 . . 114.58(9) ?
C3 C13 H13A . . 108.6 ?
C14 C13 H13A . . 108.6 ?
C3 C13 H13B . . 108.6 ?
C14 C13 H13B . . 108.6 ?
H13A C13 H13B . . 107.6 ?
C15 C14 C19 . . 118.60(10) ?
C15 C14 C13 . . 122.91(10) ?
C19 C14 C13 . . 118.49(10) ?
C14 C15 C16 . . 121.43(12) ?
C14 C15 H15 . . 119.3 ?
C16 C15 H15 . . 119.3 ?
O5 C16 C17 . . 124.94(12) ?
O5 C16 C15 . . 115.38(12) ?
C17 C16 C15 . . 119.67(13) ?
C16 C17 C18 . . 119.44(12) ?
C16 C17 H17 . . 120.3 ?
C18 C17 H17 . . 120.3 ?
C19 C18 C17 . . 120.97(13) ?
C19 C18 H18 . . 119.5 ?
C17 C18 H18 . . 119.5 ?
O6 C19 C18 . . 124.55(12) ?
O6 C19 C14 . . 115.56(10) ?
C18 C19 C14 . . 119.89(12) ?
O5 C20 H20A . . 109.5 ?
O5 C20 H20B . . 109.5 ?
H20A C20 H20B . . 109.5 ?
O5 C20 H20C . . 109.5 ?
H20A C20 H20C . . 109.5 ?
H20B C20 H20C . . 109.5 ?
O6 C21 H21A . . 109.5 ?
O6 C21 H21B . . 109.5 ?
H21A C21 H21B . . 109.5 ?
O6 C21 H21C . . 109.5 ?
H21A C21 H21C . . 109.5 ?
H21B C21 H21C . . 109.5 ?
C5 C22 C23 . . 113.91(9) ?
C5 C22 H22A . . 108.8 ?
C23 C22 H22A . . 108.8 ?
C5 C22 H22B . . 108.8 ?
C23 C22 H22B . . 108.8 ?
H22A C22 H22B . . 107.7 ?
C28 C23 C24 . . 118.43(10) ?
C28 C23 C22 . . 122.87(10) ?
C24 C23 C22 . . 118.67(10) ?
O7 C24 C25 . . 124.38(10) ?
O7 C24 C23 . . 115.46(10) ?
C25 C24 C23 . . 120.15(10) ?
C24 C25 C26 . . 120.79(11) ?
C24 C25 H25 . . 119.6 ?
C26 C25 H25 . . 119.6 ?
C27 C26 C25 . . 119.58(11) ?
C27 C26 H26 . . 120.2 ?
C25 C26 H26 . . 120.2 ?
O8 C27 C26 . . 125.18(11) ?
O8 C27 C28 . . 115.27(11) ?
C26 C27 C28 . . 119.55(11) ?
C23 C28 C27 . . 121.49(11) ?
C23 C28 H28 . . 119.3 ?
C27 C28 H28 . . 119.3 ?
O7 C29 H29A . . 109.5 ?
O7 C29 H29B . . 109.5 ?
H29A C29 H29B . . 109.5 ?
O7 C29 H29C . . 109.5 ?
H29A C29 H29C . . 109.5 ?
H29B C29 H29C . . 109.5 ?
O8 C30 H30A . . 109.5 ?
O8 C30 H30B . . 109.5 ?
H30A C30 H30B . . 109.5 ?
O8 C30 H30C . . 109.5 ?
H30A C30 H30C . . 109.5 ?
H30B C30 H30C . . 109.5 ?
C7 O1 C8 . . 116.59(11) ?
C10 O3 C11 . . 116.74(11) ?
C16 O5 C20 . . 116.70(13) ?
C19 O6 C21 . . 117.14(11) ?
C24 O7 C29 . . 116.74(11) ?
C27 O8 C30 . . 117.02(12) ?
C1 S1 C6 . . 90.05(6) ?
C1 S2 C2 . . 89.71(6) ?

loop_
_geom_bond_atom_site_label_1
_geom_bond_atom_site_label_2
_geom_bond_site_symmetry_2
_geom_bond_distance
_geom_bond_publ_flag
C1 C4 . 1.3882(15) ?
C1 S2 . 1.7010(13) ?
C1 S1 . 1.7028(12) ?
C2 C3 . 1.3658(17) ?
C2 C7 . 1.4664(18) ?
C2 S2 . 1.7440(11) ?
C3 C4 . 1.4367(16) ?
C3 C13 . 1.5009(15) ?
C4 C5 . 1.4302(17) ?
C5 C6 . 1.3736(16) ?
C5 C22 . 1.5011(15) ?
C6 C10 . 1.4622(18) ?
C6 S1 . 1.7434(12) ?
C7 O2 . 1.1993(15) ?
C7 O1 . 1.3411(16) ?
C8 O1 . 1.4438(17) ?
C8 C9 . 1.489(2) ?
C8 H8A . 0.9700 ?
C8 H8B . 0.9700 ?
C9 H9A . 0.9600 ?
C9 H9B . 0.9600 ?
C9 H9C . 0.9600 ?
C10 O4 . 1.2038(16) ?
C10 O3 . 1.3402(15) ?
C11 O3 . 1.4489(17) ?
C11 C12 . 1.484(3) ?
C11 H11A . 0.9700 ?
C11 H11B . 0.9700 ?
C12 H12A . 0.9600 ?
C12 H12B . 0.9600 ?
C12 H12C . 0.9600 ?
C13 C14 . 1.5113(14) ?
C13 H13A . 0.9700 ?
C13 H13B . 0.9700 ?
C14 C15 . 1.3723(17) ?
C14 C19 . 1.3976(16) ?
C15 C16 . 1.3940(16) ?
C15 H15 . 0.9300 ?
C16 O5 . 1.3691(17) ?
C16 C17 . 1.373(2) ?
C17 C18 . 1.383(2) ?
C17 H17 . 0.9300 ?
C18 C19 . 1.3810(17) ?
C18 H18 . 0.9300 ?
C19 O6 . 1.3713(16) ?
C20 O5 . 1.4175(17) ?
C20 H20A . 0.9600 ?
C20 H20B . 0.9600 ?
C20 H20C . 0.9600 ?
C21 O6 . 1.4182(16) ?
C21 H21A . 0.9600 ?
C21 H21B . 0.9600 ?
C21 H21C . 0.9600 ?
C22 C23 . 1.5070(15) ?
C22 H22A . 0.9700 ?
C22 H22B . 0.9700 ?
C23 C28 . 1.3753(16) ?
C23 C24 . 1.3980(15) ?
C24 O7 . 1.3735(14) ?
C24 C25 . 1.3749(17) ?
C25 C26 . 1.3856(18) ?
C25 H25 . 0.9300 ?
C26 C27 . 1.3738(18) ?
C26 H26 . 0.9300 ?
C27 O8 . 1.3709(15) ?
C27 C28 . 1.3904(17) ?
C28 H28 . 0.9300 ?
C29 O7 . 1.4132(16) ?
C29 H29A . 0.9600 ?
C29 H29B . 0.9600 ?
C29 H29C . 0.9600 ?
C30 O8 . 1.4126(18) ?
C30 H30A . 0.9600 ?
C30 H30B . 0.9600 ?
C30 H30C . 0.9600 ?

loop_
_geom_hbond_atom_site_label_D
_geom_hbond_atom_site_label_H
_geom_hbond_atom_site_label_A
_geom_hbond_site_symmetry_A
_geom_hbond_distance_DH
_geom_hbond_distance_HA
_geom_hbond_distance_DA
_geom_hbond_angle_DHA
_geom_hbond_publ_flag
C13 H13B O2 . 0.97 2.43 2.9923(17) 117 y
C22 H22B O4 . 0.97 2.38 3.0169(16) 123 y
C17 H17 O2 2_756 0.93 2.43 3.3267(16) 162 y
C25 H25 O4 2_655 0.93 2.51 3.2280(16) 134 y

loop_
_geom_torsion_atom_site_label_1
_geom_torsion_atom_site_label_2
_geom_torsion_atom_site_label_3
_geom_torsion_atom_site_label_4
_geom_torsion_site_symmetry_1
_geom_torsion_site_symmetry_2
_geom_torsion_site_symmetry_3
_geom_torsion_site_symmetry_4
_geom_torsion
_geom_torsion_publ_flag
C7 C2 C3 C4 . . . . -178.22(11) ?
S2 C2 C3 C4 . . . . 1.40(12) ?
C7 C2 C3 C13 . . . . 3.19(18) ?
S2 C2 C3 C13 . . . . -177.18(8) ?
S2 C1 C4 C5 . . . . -176.41(8) ?
S1 C1 C4 C5 . . . . 2.66(13) ?
S2 C1 C4 C3 . . . . 3.39(13) ?
S1 C1 C4 C3 . . . . -177.54(8) ?
C2 C3 C4 C1 . . . . -3.00(13) ?
C13 C3 C4 C1 . . . . 175.58(10) ?
C2 C3 C4 C5 . . . . 176.74(12) ?
C13 C3 C4 C5 . . . . -4.7(2) ?
C1 C4 C5 C6 . . . . -2.46(14) ?
C3 C4 C5 C6 . . . . 177.81(12) ?
C1 C4 C5 C22 . . . . 177.32(10) ?
C3 C4 C5 C22 . . . . -2.4(2) ?
C4 C5 C6 C10 . . . . -175.76(12) ?
C22 C5 C6 C10 . . . . 4.5(2) ?
C4 C5 C6 S1 . . . . 1.26(13) ?
C22 C5 C6 S1 . . . . -178.52(9) ?
C3 C2 C7 O2 . . . . -2.2(2) ?
S2 C2 C7 O2 . . . . 178.21(11) ?
C3 C2 C7 O1 . . . . 177.11(11) ?
S2 C2 C7 O1 . . . . -2.51(14) ?
C5 C6 C10 O4 . . . . -7.8(2) ?
S1 C6 C10 O4 . . . . 175.33(11) ?
C5 C6 C10 O3 . . . . 171.65(12) ?
S1 C6 C10 O3 . . . . -5.24(15) ?
C2 C3 C13 C14 . . . . -89.64(14) ?
C4 C3 C13 C14 . . . . 91.98(13) ?
C3 C13 C14 C15 . . . . -5.37(18) ?
C3 C13 C14 C19 . . . . 173.40(12) ?
C19 C14 C15 C16 . . . . -0.4(2) ?
C13 C14 C15 C16 . . . . 178.40(13) ?
C14 C15 C16 O5 . . . . -179.37(13) ?
C14 C15 C16 C17 . . . . -0.4(2) ?
O5 C16 C17 C18 . . . . 179.61(16) ?
C15 C16 C17 C18 . . . . 0.8(3) ?
C16 C17 C18 C19 . . . . -0.3(3) ?
C17 C18 C19 O6 . . . . -179.35(16) ?
C17 C18 C19 C14 . . . . -0.5(3) ?
C15 C14 C19 O6 . . . . 179.78(13) ?
C13 C14 C19 O6 . . . . 0.95(18) ?
C15 C14 C19 C18 . . . . 0.8(2) ?
C13 C14 C19 C18 . . . . -178.01(14) ?
C6 C5 C22 C23 . . . . -97.49(14) ?
C4 C5 C22 C23 . . . . 82.76(13) ?
C5 C22 C23 C28 . . . . 16.39(17) ?
C5 C22 C23 C24 . . . . -165.78(11) ?
C28 C23 C24 O7 . . . . -179.86(11) ?
C22 C23 C24 O7 . . . . 2.21(16) ?
C28 C23 C24 C25 . . . . 0.90(18) ?
C22 C23 C24 C25 . . . . -177.03(11) ?
O7 C24 C25 C26 . . . . 179.78(12) ?
C23 C24 C25 C26 . . . . -1.05(19) ?
C24 C25 C26 C27 . . . . 0.2(2) ?
C25 C26 C27 O8 . . . . 179.97(13) ?
C25 C26 C27 C28 . . . . 0.8(2) ?
C24 C23 C28 C27 . . . . 0.12(19) ?
C22 C23 C28 C27 . . . . 177.95(12) ?
O8 C27 C28 C23 . . . . 179.79(12) ?
C26 C27 C28 C23 . . . . -1.0(2) ?
O2 C7 O1 C8 . . . . 0.9(2) ?
C2 C7 O1 C8 . . . . -178.40(11) ?
C9 C8 O1 C7 . . . . 176.97(12) ?
O4 C10 O3 C11 . . . . 5.4(2) ?
C6 C10 O3 C11 . . . . -174.08(12) ?
C12 C11 O3 C10 . . . . 83.66(17) ?
C17 C16 O5 C20 . . . . 1.1(2) ?
C15 C16 O5 C20 . . . . -179.98(15) ?
C18 C19 O6 C21 . . . . 1.7(2) ?
C14 C19 O6 C21 . . . . -177.22(15) ?
C25 C24 O7 C29 . . . . -7.0(2) ?
C23 C24 O7 C29 . . . . 173.75(14) ?
C26 C27 O8 C30 . . . . 5.4(2) ?
C28 C27 O8 C30 . . . . -175.40(15) ?
C4 C1 S1 C6 . . . . -1.63(10) ?
S2 C1 S1 C6 . . . . 177.21(10) ?
C5 C6 S1 C1 . . . . 0.17(10) ?
C10 C6 S1 C1 . . . . 177.51(10) ?
C4 C1 S2 C2 . . . . -2.18(9) ?
S1 C1 S2 C2 . . . . 178.98(10) ?
C3 C2 S2 C1 . . . . 0.39(9) ?
C7 C2 S2 C1 . . . . -179.94(10) ?

loop_
_cod_related_entry_id
_cod_related_entry_database
_cod_related_entry_code
1 ChemSpider 24743568
